data_2201127
loop_
_publ_author_name
'El Hazazi, S.'
'Baouid, A.'
'Hasnaoui, A.'
'Pierrot, M.'

_publ_section_title
1-(3-Chloro-4-tolyl)-5-m\'ethylthio-3a-ph\'enyl-3a,11-dihydro-4<i>H</i>-[1,2,4]oxadiazolo[5,4-<i>d</i>][1,5]benzodiaz\'epine
_journal_issue 5
_journal_name_full 'Acta Crystallographica Section E'
_journal_page_first o548
_journal_page_last o550
_journal_paper_doi 10.1107/S1600536802006761
_journal_volume 58
_journal_year 2002
_chemical_formula_iupac 'C24 H20 Cl1 N3 O1 S1'
_chemical_formula_moiety 'C24 H20 Cl1 N3 O1 S1'
_chemical_formula_structural 'C24 H20 Cl1 N3 O1 S1'
_chemical_formula_sum 'C24 H20 Cl N3 O S'
_chemical_formula_weight 433.94
_chemical_name_systematic
;
1-(3-Chloro-4-tolyl)-5-m\'ethylthio-3a-ph\'enyl-3a,11-dihydro-4H-[1,2,4]
oxadiazolo[5,4-d][1,5]benzodiaz\'epine
;
_space_group_IT_number 14
_symmetry_cell_setting monoclinic
_symmetry_space_group_name_Hall '-P 2yn'
_symmetry_space_group_name_H-M 'P 1 21/n 1'
_atom_sites_solution_hydrogens geom
_atom_sites_solution_primary direct
_atom_sites_solution_secondary difmap
_cell_angle_alpha 90.0
_cell_angle_beta 103.470(3)
_cell_angle_gamma 90.0
_cell_formula_units_Z 4
_cell_length_a 8.6890(4)
_cell_length_b 18.8253(9)
_cell_length_c 13.3728(7)
_cell_measurement_reflns_used 15172
_cell_measurement_temperature 293(2)
_cell_measurement_theta_max 26.53
_cell_measurement_theta_min 2.55
_cell_volume 2127.26(18)
_computing_data_collection 'KappaCCD Reference Manual (Nonius, 1998)'
_computing_data_reduction 'DENZO (Otwinowski & Minor, 1997)'
_computing_molecular_graphics 'ORTEPIII (Burnett & Johnson,1996)'
_computing_publication_material SHELXL97
_computing_structure_refinement 'SHELXL97 (Sheldrick, 1997)'
_computing_structure_solution 'SIR92 (Altomare et al., 1994)'
_diffrn_ambient_temperature 293(2)
_diffrn_measured_fraction_theta_full 0.988
_diffrn_measured_fraction_theta_max 0.988
_diffrn_measurement_device_type 'Nonius KappaCCD'
_diffrn_measurement_method \f
_diffrn_radiation_monochromator graphite
_diffrn_radiation_source 'fine-focus sealed tube'
_diffrn_radiation_type MoK\a
_diffrn_radiation_wavelength 0.71073
_diffrn_reflns_av_R_equivalents 0.071
_diffrn_reflns_av_sigmaI/netI 0.0499
_diffrn_reflns_limit_h_max 10
_diffrn_reflns_limit_h_min -6
_diffrn_reflns_limit_k_max 23
_diffrn_reflns_limit_k_min -8
_diffrn_reflns_limit_l_max 16
_diffrn_reflns_limit_l_min -16
_diffrn_reflns_number 15172
_diffrn_reflns_theta_full 26.53
_diffrn_reflns_theta_max 26.53
_diffrn_reflns_theta_min 2.55
_diffrn_standards_decay_% <0.1
_diffrn_standards_interval_count 0
_diffrn_standards_interval_time 0
_diffrn_standards_number 0
_exptl_absorpt_coefficient_mu 0.299
_exptl_absorpt_correction_type none
_exptl_crystal_colour incolore
_exptl_crystal_density_diffrn 1.355
_exptl_crystal_density_method 'not measured'
_exptl_crystal_description plaquette
_exptl_crystal_F_000 904
_exptl_crystal_size_max 0.30
_exptl_crystal_size_mid 0.15
_exptl_crystal_size_min 0.08
_refine_diff_density_max 0.212
_refine_diff_density_min -0.500
_refine_ls_extinction_method none
_refine_ls_goodness_of_fit_ref 1.114
_refine_ls_hydrogen_treatment constr
_refine_ls_matrix_type full
_refine_ls_number_parameters 273
_refine_ls_number_reflns 4363
_refine_ls_number_restraints 0
_refine_ls_restrained_S_all 1.114
_refine_ls_R_factor_all 0.0947
_refine_ls_R_factor_gt 0.0671
_refine_ls_shift/su_max 0.002
_refine_ls_shift/su_mean 0.000
_refine_ls_structure_factor_coef Fsqd
_refine_ls_weighting_details 'calc w = 1/[\s^2^(Fo^2^)+(0.0156P)^2^+2.3746P] where P = (Fo^2^+2Fc^2^)/3'
_refine_ls_weighting_scheme calc
_refine_ls_wR_factor_gt 0.1185
_refine_ls_wR_factor_ref 0.1303
_reflns_number_gt 3328
_reflns_number_total 4363
_reflns_threshold_expression I>2\s(I)
_cod_data_source_file dn6029.cif
_cod_data_source_block I
_cod_original_cell_volume 2127.3(2)
_cod_original_sg_symbol_H-M 'P 21/n'
_cod_original_formula_sum 'C24 H20 Cl1 N3 O1 S1'
_cod_database_code 2201127
_cod_database_fobs_code 2201127

loop_
_symmetry_equiv_pos_as_xyz
'x, y, z'
'-x+1/2, y+1/2, -z+1/2'
'-x, -y, -z'
'x-1/2, -y-1/2, z-1/2'

loop_
_atom_site_label
_atom_site_fract_x
_atom_site_fract_y
_atom_site_fract_z
_atom_site_U_iso_or_equiv
_atom_site_adp_type
_atom_site_calc_flag
_atom_site_refinement_flags
_atom_site_occupancy
_atom_site_disorder_assembly
_atom_site_disorder_group
_atom_site_type_symbol
Cl21 0.39539(16) 0.09042(6) 0.28030(11) 0.1103(5) Uani d . 1 . . Cl
S29 0.59974(11) 0.38304(5) -0.01191(6) 0.0567(3) Uani d . 1 . . S
O3 0.4435(2) 0.43868(10) 0.19588(15) 0.0417(5) Uani d . 1 . . O
N2 0.4347(3) 0.36584(11) 0.22417(18) 0.0380(5) Uani d . 1 . . N
N7 0.8168(3) 0.35223(12) 0.15741(17) 0.0371(5) Uani d . 1 . . N
N14 0.6693(2) 0.40861(10) 0.31285(16) 0.0304(5) Uani d . 1 . . N
C1 0.5658(3) 0.35152(13) 0.2878(2) 0.0319(6) Uani d . 1 . . C
C4 0.6010(3) 0.46516(13) 0.23785(19) 0.0330(6) Uani d . 1 . . C
C5 0.6903(3) 0.47009(14) 0.1526(2) 0.0379(6) Uani d . 1 . . C
H5A 0.6306 0.4994 0.0973 0.046 Uiso calc R 1 . . H
H5B 0.7918 0.4928 0.1792 0.046 Uiso calc R 1 . . H
C6 0.7168(3) 0.39806(14) 0.1106(2) 0.0363(6) Uani d . 1 . . C
C8 0.9066(3) 0.37064(13) 0.2564(2) 0.0332(6) Uani d . 1 . . C
C9 1.0693(3) 0.35951(16) 0.2795(2) 0.0434(7) Uani d . 1 . . C
H9 1.1164 0.3392 0.2307 0.052 Uiso calc R 1 . . H
C10 1.1609(3) 0.37824(17) 0.3739(3) 0.0494(8) Uani d . 1 . . C
H10 1.2697 0.3710 0.3882 0.059 Uiso calc R 1 . . H
C11 1.0936(3) 0.40755(16) 0.4475(2) 0.0484(8) Uani d . 1 . . C
H11 1.1568 0.4207 0.5109 0.058 Uiso calc R 1 . . H
C12 0.9318(3) 0.41755(14) 0.4273(2) 0.0386(6) Uani d . 1 . . C
H12 0.8859 0.4370 0.4773 0.046 Uiso calc R 1 . . H
C13 0.8381(3) 0.39865(13) 0.33255(19) 0.0307(6) Uani d . 1 . . C
C15 0.5904(3) 0.28129(13) 0.3384(2) 0.0329(6) Uani d . 1 . . C
C16 0.6910(3) 0.27090(14) 0.4338(2) 0.0396(6) Uani d . 1 . . C
H16 0.7556 0.3078 0.4652 0.048 Uiso calc R 1 . . H
C17 0.6964(4) 0.20602(15) 0.4828(2) 0.0430(7) Uani d . 1 . . C
H17 0.7652 0.2003 0.5469 0.052 Uiso calc R 1 . . H
C18 0.6035(3) 0.14955(14) 0.4401(2) 0.0419(7) Uani d . 1 . . C
C19 0.5088(4) 0.16013(15) 0.3425(3) 0.0510(8) Uani d . 1 . . C
C20 0.5013(4) 0.22420(15) 0.2921(2) 0.0479(7) Uani d . 1 . . C
H20 0.4362 0.2291 0.2266 0.057 Uiso calc R 1 . . H
C22 0.6040(4) 0.08160(16) 0.4987(3) 0.0562(8) Uani d . 1 . . C
H22A 0.7011 0.0778 0.5502 0.084 Uiso calc R 1 . . H
H22B 0.5948 0.0421 0.4523 0.084 Uiso calc R 1 . . H
H22C 0.5163 0.0814 0.5311 0.084 Uiso calc R 1 . . H
C23 0.5845(3) 0.53579(14) 0.2897(2) 0.0352(6) Uani d . 1 . . C
C24 0.4984(4) 0.53763(17) 0.3648(2) 0.0486(7) Uani d . 1 . . C
H24 0.4560 0.4959 0.3840 0.058 Uiso calc R 1 . . H
C25 0.4751(4) 0.60060(18) 0.4111(3) 0.0579(9) Uani d . 1 . . C
H25 0.4174 0.6010 0.4616 0.069 Uiso calc R 1 . . H
C26 0.5363(4) 0.66296(17) 0.3834(3) 0.0576(9) Uani d . 1 . . C
H26 0.5191 0.7055 0.4144 0.069 Uiso calc R 1 . . H
C27 0.6220(4) 0.66184(16) 0.3104(3) 0.0571(9) Uani d . 1 . . C
H27 0.6644 0.7038 0.2917 0.068 Uiso calc R 1 . . H
C28 0.6467(4) 0.59843(15) 0.2634(2) 0.0470(7) Uani d . 1 . . C
H28 0.7059 0.5983 0.2138 0.056 Uiso calc R 1 . . H
C30 0.6518(5) 0.2944(2) -0.0390(3) 0.0753(12) Uani d . 1 . . C
H30A 0.7637 0.2917 -0.0337 0.113 Uiso calc R 1 . . H
H30B 0.5962 0.2815 -0.1074 0.113 Uiso calc R 1 . . H
H30C 0.6233 0.2623 0.0094 0.113 Uiso calc R 1 . . H

loop_
_atom_site_aniso_label
_atom_site_aniso_U_11
_atom_site_aniso_U_22
_atom_site_aniso_U_33
_atom_site_aniso_U_12
_atom_site_aniso_U_13
_atom_site_aniso_U_23
Cl21 0.1182(10) 0.0566(6) 0.1231(10) -0.0409(6) -0.0391(8) 0.0080(6)
S29 0.0687(6) 0.0550(5) 0.0365(4) 0.0190(4) -0.0076(4) -0.0069(4)
O3 0.0336(10) 0.0346(10) 0.0495(12) 0.0008(8) -0.0054(9) 0.0037(9)
N2 0.0325(12) 0.0331(12) 0.0463(14) -0.0003(10) 0.0046(10) 0.0004(10)
N7 0.0393(12) 0.0369(12) 0.0343(12) 0.0059(10) 0.0068(10) 0.0004(10)
N14 0.0302(11) 0.0253(10) 0.0341(11) -0.0006(9) 0.0043(9) 0.0035(9)
C1 0.0303(13) 0.0326(13) 0.0336(14) 0.0001(11) 0.0089(11) -0.0012(11)
C4 0.0324(13) 0.0298(13) 0.0336(14) 0.0013(11) 0.0010(11) 0.0027(11)
C5 0.0462(16) 0.0313(14) 0.0337(14) 0.0045(12) 0.0042(12) 0.0039(11)
C6 0.0401(15) 0.0386(15) 0.0293(13) 0.0027(12) 0.0060(11) 0.0032(11)
C8 0.0327(13) 0.0297(13) 0.0359(14) 0.0010(11) 0.0051(11) 0.0060(11)
C9 0.0335(14) 0.0484(17) 0.0489(17) 0.0033(13) 0.0109(13) 0.0075(14)
C10 0.0272(14) 0.0581(19) 0.059(2) -0.0026(14) 0.0020(13) 0.0103(16)
C11 0.0382(16) 0.0507(18) 0.0475(17) -0.0083(14) -0.0074(13) 0.0004(14)
C12 0.0402(15) 0.0376(15) 0.0359(14) -0.0033(12) 0.0045(12) 0.0009(12)
C13 0.0278(13) 0.0274(13) 0.0347(14) -0.0016(10) 0.0027(11) 0.0060(10)
C15 0.0328(13) 0.0297(13) 0.0389(15) -0.0013(11) 0.0141(11) -0.0004(11)
C16 0.0449(16) 0.0322(14) 0.0411(16) -0.0054(12) 0.0084(13) -0.0010(12)
C17 0.0494(17) 0.0402(16) 0.0390(16) 0.0014(13) 0.0095(13) 0.0036(13)
C18 0.0440(16) 0.0330(14) 0.0526(18) -0.0002(13) 0.0193(14) 0.0032(13)
C19 0.0466(17) 0.0353(15) 0.067(2) -0.0121(13) 0.0052(16) -0.0010(15)
C20 0.0469(17) 0.0404(16) 0.0496(18) -0.0054(14) -0.0024(14) 0.0026(14)
C22 0.070(2) 0.0375(16) 0.065(2) -0.0034(16) 0.0246(18) 0.0087(15)
C23 0.0353(14) 0.0323(14) 0.0339(14) 0.0057(11) -0.0001(11) 0.0003(11)
C24 0.0457(17) 0.0457(17) 0.0558(19) 0.0005(14) 0.0144(15) -0.0046(15)
C25 0.0528(19) 0.061(2) 0.063(2) 0.0091(16) 0.0183(17) -0.0167(17)
C26 0.061(2) 0.0431(18) 0.061(2) 0.0130(16) -0.0018(17) -0.0164(16)
C27 0.075(2) 0.0323(16) 0.058(2) -0.0004(15) 0.0036(18) -0.0022(14)
C28 0.0616(19) 0.0350(15) 0.0444(17) 0.0006(14) 0.0119(15) 0.0003(13)
C30 0.090(3) 0.063(2) 0.062(2) 0.020(2) -0.005(2) -0.0243(19)

loop_
_atom_type_symbol
_atom_type_description
_atom_type_scat_dispersion_real
_atom_type_scat_dispersion_imag
_atom_type_scat_source
C C 0.0033 0.0016 'International Tables Vol C Tables 4.2.6.8 and 6.1.1.4'
H H 0.0000 0.0000 'International Tables Vol C Tables 4.2.6.8 and 6.1.1.4'
N N 0.0061 0.0033 'International Tables Vol C Tables 4.2.6.8 and 6.1.1.4'
O O 0.0106 0.0060 'International Tables Vol C Tables 4.2.6.8 and 6.1.1.4'
S S 0.1246 0.1234 'International Tables Vol C Tables 4.2.6.8 and 6.1.1.4'
Cl Cl 0.1484 0.1585 'International Tables Vol C Tables 4.2.6.8 and 6.1.1.4'

loop_
_geom_angle_atom_site_label_1
_geom_angle_atom_site_label_2
_geom_angle_atom_site_label_3
_geom_angle
C6 S29 C30 102.88(15)
N2 O3 C4 109.46(17)
C1 N2 O3 106.5(2)
C6 N7 C8 117.2(2)
C1 N14 C13 121.1(2)
C1 N14 C4 104.85(19)
C13 N14 C4 116.46(19)
N2 C1 N14 115.0(2)
N2 C1 C15 120.2(2)
N14 C1 C15 124.3(2)
O3 C4 N14 102.03(19)
O3 C4 C23 107.3(2)
N14 C4 C23 112.5(2)
O3 C4 C5 109.4(2)
N14 C4 C5 110.8(2)
C23 C4 C5 114.0(2)
C6 C5 C4 111.9(2)
C6 C5 H5A 109.2
C4 C5 H5A 109.2
C6 C5 H5B 109.2
C4 C5 H5B 109.2
H5A C5 H5B 107.9
N7 C6 C5 124.7(2)
N7 C6 S29 122.2(2)
C5 C6 S29 113.02(19)
C9 C8 C13 118.5(2)
C9 C8 N7 118.9(3)
C13 C8 N7 122.6(2)
C10 C9 C8 120.5(3)
C10 C9 H9 119.7
C8 C9 H9 119.7
C11 C10 C9 120.7(3)
C11 C10 H10 119.7
C9 C10 H10 119.7
C10 C11 C12 119.9(3)
C10 C11 H11 120.0
C12 C11 H11 120.0
C11 C12 C13 120.0(3)
C11 C12 H12 120.0
C13 C12 H12 120.0
C12 C13 C8 120.3(2)
C12 C13 N14 119.4(2)
C8 C13 N14 120.3(2)
C16 C15 C20 118.1(2)
C16 C15 C1 122.8(2)
C20 C15 C1 118.9(2)
C15 C16 C17 120.5(3)
C15 C16 H16 119.8
C17 C16 H16 119.8
C18 C17 C16 122.3(3)
C18 C17 H17 118.9
C16 C17 H17 118.9
C17 C18 C19 116.3(3)
C17 C18 C22 120.8(3)
C19 C18 C22 122.9(3)
C20 C19 C18 122.5(3)
C20 C19 Cl21 118.1(2)
C18 C19 Cl21 119.3(2)
C19 C20 C15 120.2(3)
C19 C20 H20 119.9
C15 C20 H20 119.9
C18 C22 H22A 109.5
C18 C22 H22B 109.5
H22A C22 H22B 109.5
C18 C22 H22C 109.5
H22A C22 H22C 109.5
H22B C22 H22C 109.5
C28 C23 C24 118.3(3)
C28 C23 C4 123.2(3)
C24 C23 C4 118.4(2)
C25 C24 C23 120.6(3)
C25 C24 H24 119.7
C23 C24 H24 119.7
C24 C25 C26 120.6(3)
C24 C25 H25 119.7
C26 C25 H25 119.7
C27 C26 C25 119.4(3)
C27 C26 H26 120.3
C25 C26 H26 120.3
C26 C27 C28 120.4(3)
C26 C27 H27 119.8
C28 C27 H27 119.8
C23 C28 C27 120.7(3)
C23 C28 H28 119.7
C27 C28 H28 119.7
S29 C30 H30A 109.5
S29 C30 H30B 109.5
H30A C30 H30B 109.5
S29 C30 H30C 109.5
H30A C30 H30C 109.5
H30B C30 H30C 109.5

loop_
_geom_bond_atom_site_label_1
_geom_bond_atom_site_label_2
_geom_bond_site_symmetry_2
_geom_bond_distance
_geom_bond_publ_flag
Cl21 C19 . 1.733(3) ?
S29 C6 . 1.738(3) ?
S29 C30 . 1.789(3) ?
O3 N2 . 1.429(3) ?
O3 C4 . 1.442(3) ?
N2 C1 . 1.282(3) ?
N7 C6 . 1.280(3) ?
N7 C8 . 1.414(3) ?
N14 C1 . 1.391(3) ?
N14 C13 . 1.441(3) ?
N14 C4 . 1.488(3) ?
C1 C15 . 1.478(3) ?
C4 C23 . 1.521(4) ?
C4 C5 . 1.525(4) ?
C5 C6 . 1.506(4) ?
C5 H5A . 0.9700 ?
C5 H5B . 0.9700 ?
C8 C9 . 1.390(4) ?
C8 C13 . 1.397(4) ?
C9 C10 . 1.372(4) ?
C9 H9 . 0.9300 ?
C10 C11 . 1.372(5) ?
C10 H10 . 0.9300 ?
C11 C12 . 1.380(4) ?
C11 H11 . 0.9300 ?
C12 C13 . 1.383(4) ?
C12 H12 . 0.9300 ?
C15 C16 . 1.382(4) ?
C15 C20 . 1.384(4) ?
C16 C17 . 1.382(4) ?
C16 H16 . 0.9300 ?
C17 C18 . 1.376(4) ?
C17 H17 . 0.9300 ?
C18 C19 . 1.385(4) ?
C18 C22 . 1.500(4) ?
C19 C20 . 1.376(4) ?
C20 H20 . 0.9300 ?
C22 H22A . 0.9600 ?
C22 H22B . 0.9600 ?
C22 H22C . 0.9600 ?
C23 C28 . 1.376(4) ?
C23 C24 . 1.385(4) ?
C24 C25 . 1.374(4) ?
C24 H24 . 0.9300 ?
C25 C26 . 1.375(5) ?
C25 H25 . 0.9300 ?
C26 C27 . 1.360(5) ?
C26 H26 . 0.9300 ?
C27 C28 . 1.389(4) ?
C27 H27 . 0.9300 ?
C28 H28 . 0.9300 ?
C30 H30A . 0.9600 ?
C30 H30B . 0.9600 ?
C30 H30C . 0.9600 ?

loop_
_geom_torsion_atom_site_label_1
_geom_torsion_atom_site_label_2
_geom_torsion_atom_site_label_3
_geom_torsion_atom_site_label_4
_geom_torsion
N14 C4 C5 C6 46.5(3)
C4 C5 C6 N7 -73.7(3)
